data_1570400
loop_
_publ_author_name
'Marrett, Joseph M.'
'Titi, Hatem M.'
'Teoh, Yong'
'Fri&#x161;&#x10d;i&#x107;, Tomislav'

_publ_section_title
;
 Supramolecular "baking powder": a hexameric halogen-bonded phosphonium
 salt cage encapsulates and functionalises small-molecule carbonyl
 compounds.
;
_journal_issue 1
_journal_name_full 'Chemical science'
_journal_page_first 298
_journal_page_last 306
_journal_paper_doi 10.1039/d2sc04615f
_journal_volume 15
_journal_year 2023
_chemical_formula_sum 'C23 H25 Br3 N O P'
_chemical_formula_weight 602.14
_chemical_name_systematic '(dibromomethyl)triphenylphosphonium bromide dimethylacetamide solvate'
_space_group_crystal_system trigonal
_space_group_IT_number 148
_space_group_name_Hall '-R 3'
_space_group_name_H-M_alt 'R -3 :H'
_atom_sites_solution_hydrogens geom
_atom_sites_solution_primary iterative
_atom_sites_solution_secondary difmap
_audit_creation_method SHELXL-2017/1
_audit_update_record
;
2021-07-07 deposited with the CCDC.	2023-11-21 downloaded from the CCDC.
;
_cell_angle_alpha 90
_cell_angle_beta 90
_cell_angle_gamma 120
_cell_formula_units_Z 18
_cell_length_a 33.0726(18)
_cell_length_b 33.0726(18)
_cell_length_c 11.3690(6)
_cell_measurement_reflns_used 4530
_cell_measurement_temperature 153(2)
_cell_measurement_theta_max 72.463
_cell_measurement_theta_min 4.184
_cell_volume 10769.4(10)
_computing_cell_refinement 'Bruker APEX3'
_computing_data_collection 'Bruker APEX3'
_computing_data_reduction 'Bruker APEX3'
_computing_publication_material 'enCIFer 2020.2.0'
_computing_structure_refinement 'SHELXL-2017/1 (Sheldrick, 2017)'
_computing_structure_solution 'SHELXT 2014/5 (Sheldrick, 2014)'
_diffrn_ambient_temperature 153(2)
_diffrn_measured_fraction_theta_full 0.996
_diffrn_measured_fraction_theta_max 0.995
_diffrn_measurement_device_type 'Bruker AXS D8'
_diffrn_measurement_method '\f and \w scans'
_diffrn_radiation_type CuK\a
_diffrn_radiation_wavelength 1.54178
_diffrn_reflns_av_R_equivalents 0.0379
_diffrn_reflns_av_unetI/netI 0.0146
_diffrn_reflns_Laue_measured_fraction_full 0.996
_diffrn_reflns_Laue_measured_fraction_max 0.995
_diffrn_reflns_limit_h_max 40
_diffrn_reflns_limit_h_min -40
_diffrn_reflns_limit_k_max 40
_diffrn_reflns_limit_k_min -40
_diffrn_reflns_limit_l_max 12
_diffrn_reflns_limit_l_min -14
_diffrn_reflns_number 70134
_diffrn_reflns_point_group_measured_fraction_full 0.996
_diffrn_reflns_point_group_measured_fraction_max 0.995
_diffrn_reflns_theta_full 67.679
_diffrn_reflns_theta_max 72.463
_diffrn_reflns_theta_min 4.184
_exptl_absorpt_coefficient_mu 6.993
_exptl_absorpt_correction_T_max 0.7536
_exptl_absorpt_correction_T_min 0.3589
_exptl_absorpt_correction_type multi-scan
_exptl_absorpt_process_details 'Bruker AXScale'
_exptl_crystal_colour colorless
_exptl_crystal_density_diffrn 1.671
_exptl_crystal_density_method 'not measured'
_exptl_crystal_description block
_exptl_crystal_F_000 5364
_exptl_crystal_size_max 0.213
_exptl_crystal_size_mid 0.149
_exptl_crystal_size_min 0.088
_refine_diff_density_max 0.696
_refine_diff_density_min -0.482
_refine_diff_density_rms 0.065
_refine_ls_extinction_method none
_refine_ls_goodness_of_fit_ref 1.067
_refine_ls_hydrogen_treatment constr
_refine_ls_matrix_type full
_refine_ls_number_parameters 265
_refine_ls_number_reflns 4728
_refine_ls_number_restraints 12
_refine_ls_restrained_S_all 1.087
_refine_ls_R_factor_all 0.0309
_refine_ls_R_factor_gt 0.0295
_refine_ls_shift/su_max 0.003
_refine_ls_shift/su_mean 0.000
_refine_ls_structure_factor_coef Fsqd
_refine_ls_weighting_details 'w=1/[\s^2^(Fo^2^)+(0.0200P)^2^+62.0066P] where P=(Fo^2^+2Fc^2^)/3'
_refine_ls_weighting_scheme calc
_refine_ls_wR_factor_gt 0.0693
_refine_ls_wR_factor_ref 0.0701
_reflns_Friedel_coverage 0.000
_reflns_number_gt 4530
_reflns_number_total 4728
_reflns_threshold_expression 'I > 2\s(I)'
_cod_data_source_file d2sc04615f2.cif
_cod_data_source_block 1_DMA
_cod_depositor_comments 'Adding full bibliography for 1570391--1570408.cif.'
_cod_original_cell_volume 10769.3(13)
_cod_database_code 1570400
_shelx_shelxl_version_number 2017/1
_shelx_space_group_comment
;
The symmetry employed for this shelxl refinement is uniquely defined
by the following loop, which should always be used as a source of
symmetry information in preference to the above space-group names.
They are only intended as comments.
;
_shelx_estimated_absorpt_t_min 0.317
_shelx_estimated_absorpt_t_max 0.578

loop_
_space_group_symop_operation_xyz
'x, y, z'
'-y, x-y, z'
'-x+y, -x, z'
'x+2/3, y+1/3, z+1/3'
'-y+2/3, x-y+1/3, z+1/3'
'-x+y+2/3, -x+1/3, z+1/3'
'x+1/3, y+2/3, z+2/3'
'-y+1/3, x-y+2/3, z+2/3'
'-x+y+1/3, -x+2/3, z+2/3'
'-x, -y, -z'
'y, -x+y, -z'
'x-y, x, -z'
'-x+2/3, -y+1/3, -z+1/3'
'y+2/3, -x+y+1/3, -z+1/3'
'x-y+2/3, x+1/3, -z+1/3'
'-x+1/3, -y+2/3, -z+2/3'
'y+1/3, -x+y+2/3, -z+2/3'
'x-y+1/3, x+2/3, -z+2/3'

loop_
_atom_site_label
_atom_site_type_symbol
_atom_site_fract_x
_atom_site_fract_y
_atom_site_fract_z
_atom_site_U_iso_or_equiv
_atom_site_adp_type
_atom_site_occupancy
_atom_site_site_symmetry_order
_atom_site_calc_flag
_atom_site_refinement_flags_posn
_atom_site_refinement_flags_adp
_atom_site_refinement_flags_occupancy
_atom_site_disorder_assembly
_atom_site_disorder_group
P1 P 0.50782(2) 0.59254(2) 0.24551(6) 0.02899(15) Uani 1 1 d . . . A 1
C2 C 0.47770(10) 0.53874(10) 0.1649(2) 0.0340(6) Uani 1 1 d . . . A 1
C3 C 0.47780(11) 0.49853(11) 0.1992(3) 0.0427(7) Uani 1 1 d . . . A 1
H3 H 0.493926 0.498310 0.268181 0.051 Uiso 1 1 calc R U . A 1
C4 C 0.45385(13) 0.45860(12) 0.1309(4) 0.0550(9) Uani 1 1 d . . . A 1
H4 H 0.452912 0.430577 0.154352 0.066 Uiso 1 1 calc R U . A 1
C5 C 0.43144(12) 0.45925(13) 0.0293(3) 0.0574(11) Uani 1 1 d . . . A 1
H5 H 0.415142 0.431618 -0.016316 0.069 Uiso 1 1 calc R U . A 1
C6 C 0.43239(11) 0.49922(13) -0.0066(3) 0.0512(9) Uani 1 1 d . . . A 1
H6 H 0.417500 0.499478 -0.077803 0.061 Uiso 1 1 calc R U . A 1
C7 C 0.45517(10) 0.53941(12) 0.0614(3) 0.0403(7) Uani 1 1 d . . . A 1
H7 H 0.455432 0.567102 0.037851 0.048 Uiso 1 1 calc R U . A 1
C8 C 0.55751(10) 0.63420(9) 0.1621(2) 0.0300(6) Uani 1 1 d . . . A 1
C9 C 0.54933(11) 0.65625(11) 0.0678(2) 0.0390(7) Uani 1 1 d . . . A 1
H9 H 0.518875 0.651335 0.053899 0.047 Uiso 1 1 calc R U . A 1
C10 C 0.58612(13) 0.68541(12) -0.0053(3) 0.0463(8) Uani 1 1 d . . . A 1
H10 H 0.580884 0.700462 -0.069895 0.056 Uiso 1 1 calc R U . A 1
C11 C 0.63015(12) 0.69247(11) 0.0158(3) 0.0454(8) Uani 1 1 d . . . A 1
H11 H 0.655252 0.712671 -0.034093 0.054 Uiso 1 1 calc R U . A 1
C12 C 0.63828(11) 0.67059(11) 0.1085(3) 0.0405(7) Uani 1 1 d . . . A 1
H12 H 0.668848 0.675708 0.121925 0.049 Uiso 1 1 calc R U . A 1
C13 C 0.60187(10) 0.64104(10) 0.1824(2) 0.0342(6) Uani 1 1 d . . . A 1
H13 H 0.607306 0.625720 0.245975 0.041 Uiso 1 1 calc R U . A 1
C14 C 0.46884(10) 0.61449(10) 0.2680(2) 0.0335(6) Uani 1 1 d . . . A 1
C15 C 0.42024(11) 0.58375(12) 0.2730(3) 0.0424(7) Uani 1 1 d . . . A 1
H15 H 0.407783 0.551134 0.262876 0.051 Uiso 1 1 calc R U . A 1
C16 C 0.39116(13) 0.60135(15) 0.2926(3) 0.0540(9) Uani 1 1 d . . . A 1
H16 H 0.358355 0.580773 0.295068 0.065 Uiso 1 1 calc R U . A 1
C17 C 0.40889(14) 0.64859(15) 0.3088(3) 0.0531(9) Uani 1 1 d . . . A 1
H17 H 0.388239 0.660287 0.321823 0.064 Uiso 1 1 calc R U . A 1
C18 C 0.45686(13) 0.67922(13) 0.3061(3) 0.0475(8) Uani 1 1 d . . . A 1
H18 H 0.468899 0.711674 0.318405 0.057 Uiso 1 1 calc R U . A 1
C19 C 0.48662(11) 0.66258(11) 0.2859(2) 0.0382(6) Uani 1 1 d . . . A 1
H19 H 0.519363 0.683488 0.283847 0.046 Uiso 1 1 calc R U . A 1
C20 C 0.52663(10) 0.58201(10) 0.3872(2) 0.0321(6) Uani 1 1 d . . . A 1
H20 H 0.547268 0.568395 0.373590 0.039 Uiso 1 1 calc R U . A 1
O1A O 0.48671(10) 0.78150(11) 0.4193(2) 0.0624(7) Uani 1 1 d . . . B 1
Br21 Br 0.47254(2) 0.53802(2) 0.47922(3) 0.04001(9) Uani 1 1 d . . . A 1
Br22 Br 0.56146(2) 0.64027(2) 0.47411(2) 0.03560(9) Uani 1 1 d . . . A 1
Br23 Br 0.39454(2) 0.45821(2) 0.66175(3) 0.04368(10) Uani 1 1 d . . . C 1
C2A C 0.49657(16) 0.79424(13) 0.5225(3) 0.0553(9) Uani 1 1 d . . . B 1
C3A C 0.54553(19) 0.82062(19) 0.5619(4) 0.0894(17) Uani 1 1 d . . . B 1
H3A H 0.551178 0.802264 0.620498 0.134 Uiso 1 1 calc R U . B 1
H00T H 0.551674 0.850224 0.597079 0.134 Uiso 1 1 calc R U . B 1
H00U H 0.566292 0.826930 0.494453 0.134 Uiso 1 1 calc R U . B 1
N4A N 0.46424(15) 0.78603(14) 0.6030(3) 0.0698(10) Uani 1 1 d . U . B 1
C5A C 0.4739(2) 0.80439(17) 0.7225(4) 0.0932(19) Uani 1 1 d . . . B 1
H00N H 0.494086 0.794804 0.761834 0.140 Uiso 1 1 calc R U . B 1
H00O H 0.444458 0.792178 0.765929 0.140 Uiso 1 1 calc R U . B 1
H5A H 0.489527 0.838555 0.719975 0.140 Uiso 1 1 calc R U . B 1
C6A C 0.4144(2) 0.7587(3) 0.5677(5) 0.116(2) Uani 1 1 d . U . B 1
H00V H 0.404404 0.779790 0.535909 0.174 Uiso 1 1 calc R U . B 1
H00W H 0.395337 0.742286 0.636374 0.174 Uiso 1 1 calc R U . B 1
H00X H 0.410699 0.735867 0.507402 0.174 Uiso 1 1 calc R U . B 1

loop_
_atom_site_aniso_label
_atom_site_aniso_U_11
_atom_site_aniso_U_22
_atom_site_aniso_U_33
_atom_site_aniso_U_23
_atom_site_aniso_U_13
_atom_site_aniso_U_12
P1 0.0310(3) 0.0280(3) 0.0190(3) -0.0004(2) -0.0002(2) 0.0081(3)
C2 0.0301(14) 0.0323(14) 0.0267(13) -0.0049(11) 0.0051(11) 0.0060(11)
C3 0.0401(16) 0.0360(16) 0.0432(17) -0.0025(13) 0.0068(13) 0.0124(13)
C4 0.0463(19) 0.0359(17) 0.073(3) -0.0106(16) 0.0136(18) 0.0128(15)
C5 0.0353(17) 0.052(2) 0.063(2) -0.0317(18) 0.0086(16) 0.0056(15)
C6 0.0347(16) 0.063(2) 0.0377(17) -0.0229(16) 0.0010(13) 0.0111(16)
C7 0.0345(15) 0.0467(17) 0.0278(14) -0.0079(12) 0.0026(12) 0.0114(13)
C8 0.0350(14) 0.0264(13) 0.0201(12) -0.0006(10) 0.0003(10) 0.0089(11)
C9 0.0430(16) 0.0415(16) 0.0255(13) 0.0047(12) -0.0006(12) 0.0159(14)
C10 0.058(2) 0.0447(18) 0.0266(14) 0.0112(13) 0.0075(13) 0.0188(16)
C11 0.0507(19) 0.0343(16) 0.0344(16) 0.0029(12) 0.0162(14) 0.0086(14)
C12 0.0357(15) 0.0375(16) 0.0392(16) -0.0048(13) 0.0065(12) 0.0115(13)
C13 0.0387(15) 0.0305(14) 0.0266(13) -0.0011(11) 0.0010(11) 0.0121(12)
C14 0.0354(14) 0.0404(15) 0.0189(12) -0.0014(11) -0.0011(10) 0.0146(12)
C15 0.0413(17) 0.0504(18) 0.0281(14) -0.0094(13) -0.0012(12) 0.0175(15)
C16 0.0411(18) 0.077(3) 0.0371(17) -0.0081(17) 0.0038(14) 0.0244(18)
C17 0.061(2) 0.079(3) 0.0328(16) -0.0009(16) 0.0048(15) 0.045(2)
C18 0.067(2) 0.0507(19) 0.0289(15) 0.0031(13) 0.0022(14) 0.0328(18)
C19 0.0425(16) 0.0426(16) 0.0239(13) 0.0025(12) -0.0022(11) 0.0170(14)
C20 0.0340(14) 0.0321(14) 0.0225(12) 0.0019(10) 0.0003(10) 0.0107(12)
O1A 0.0783(19) 0.096(2) 0.0331(12) -0.0096(13) -0.0040(12) 0.0592(17)
Br21 0.04587(18) 0.03750(17) 0.02690(15) 0.00583(11) 0.00574(12) 0.01352(14)
Br22 0.03783(16) 0.03792(16) 0.02404(14) -0.00176(11) -0.00540(11) 0.01367(13)
Br23 0.04846(19) 0.0572(2) 0.03114(16) 0.00890(13) 0.00783(13) 0.03078(17)
C2A 0.091(3) 0.054(2) 0.0342(17) 0.0010(15) 0.0024(17) 0.047(2)
C3A 0.092(4) 0.086(3) 0.047(2) -0.013(2) -0.004(2) 0.012(3)
N4A 0.109(3) 0.090(3) 0.0329(15) 0.0072(16) 0.0074(17) 0.067(2)
C5A 0.156(5) 0.063(3) 0.040(2) 0.0024(19) 0.032(3) 0.039(3)
C6A 0.105(4) 0.196(6) 0.075(3) 0.011(4) 0.001(3) 0.096(4)

loop_
_atom_type_symbol
_atom_type_description
_atom_type_scat_dispersion_real
_atom_type_scat_dispersion_imag
_atom_type_scat_source
C C 0.0181 0.0091 'International Tables Vol C Tables 4.2.6.8 and 6.1.1.4'
H H 0.0000 0.0000 'International Tables Vol C Tables 4.2.6.8 and 6.1.1.4'
Br Br -0.6763 1.2805 'International Tables Vol C Tables 4.2.6.8 and 6.1.1.4'
N N 0.0311 0.0180 'International Tables Vol C Tables 4.2.6.8 and 6.1.1.4'
O O 0.0492 0.0322 'International Tables Vol C Tables 4.2.6.8 and 6.1.1.4'
P P 0.2955 0.4335 'International Tables Vol C Tables 4.2.6.8 and 6.1.1.4'

loop_
_geom_angle_atom_site_label_1
_geom_angle_atom_site_label_2
_geom_angle_atom_site_label_3
_geom_angle
_geom_angle_site_symmetry_1
_geom_angle_site_symmetry_3
_geom_angle_publ_flag
C14 P1 C2 108.67(14) . . ?
C14 P1 C8 109.46(13) . . ?
C2 P1 C8 109.37(12) . . ?
C14 P1 C20 109.63(13) . . ?
C2 P1 C20 109.58(14) . . ?
C8 P1 C20 110.11(13) . . ?
C3 C2 C7 120.6(3) . . ?
C3 C2 P1 122.7(2) . . ?
C7 C2 P1 116.7(2) . . ?
C2 C3 C4 118.7(3) . . ?
C2 C3 H3 120.7 . . ?
C4 C3 H3 120.7 . . ?
C5 C4 C3 120.6(4) . . ?
C5 C4 H4 119.7 . . ?
C3 C4 H4 119.7 . . ?
C6 C5 C4 120.8(3) . . ?
C6 C5 H5 119.6 . . ?
C4 C5 H5 119.6 . . ?
C5 C6 C7 119.8(3) . . ?
C5 C6 H6 120.1 . . ?
C7 C6 H6 120.1 . . ?
C6 C7 C2 119.4(3) . . ?
C6 C7 H7 120.3 . . ?
C2 C7 H7 120.3 . . ?
C13 C8 C9 120.5(3) . . ?
C13 C8 P1 121.6(2) . . ?
C9 C8 P1 117.6(2) . . ?
C10 C9 C8 119.4(3) . . ?
C10 C9 H9 120.3 . . ?
C8 C9 H9 120.3 . . ?
C11 C10 C9 119.9(3) . . ?
C11 C10 H10 120.0 . . ?
C9 C10 H10 120.0 . . ?
C10 C11 C12 120.8(3) . . ?
C10 C11 H11 119.6 . . ?
C12 C11 H11 119.6 . . ?
C11 C12 C13 120.2(3) . . ?
C11 C12 H12 119.9 . . ?
C13 C12 H12 119.9 . . ?
C8 C13 C12 119.2(3) . . ?
C8 C13 H13 120.4 . . ?
C12 C13 H13 120.4 . . ?
C19 C14 C15 119.4(3) . . ?
C19 C14 P1 120.1(2) . . ?
C15 C14 P1 120.5(2) . . ?
C16 C15 C14 119.4(3) . . ?
C16 C15 H15 120.3 . . ?
C14 C15 H15 120.3 . . ?
C15 C16 C17 120.8(3) . . ?
C15 C16 H16 119.6 . . ?
C17 C16 H16 119.6 . . ?
C16 C17 C18 120.4(3) . . ?
C16 C17 H17 119.8 . . ?
C18 C17 H17 119.8 . . ?
C19 C18 C17 119.9(3) . . ?
C19 C18 H18 120.0 . . ?
C17 C18 H18 120.0 . . ?
C18 C19 C14 120.1(3) . . ?
C18 C19 H19 120.0 . . ?
C14 C19 H19 120.0 . . ?
P1 C20 Br22 110.42(14) . . ?
P1 C20 Br21 110.07(14) . . ?
Br22 C20 Br21 109.48(13) . . ?
P1 C20 H20 108.9 . . ?
Br22 C20 H20 108.9 . . ?
Br21 C20 H20 108.9 . . ?
O1A C2A N4A 122.5(4) . . ?
O1A C2A C3A 121.1(4) . . ?
N4A C2A C3A 116.4(4) . . ?
C2A C3A H3A 109.5 . . ?
C2A C3A H00T 109.5 . . ?
H3A C3A H00T 109.5 . . ?
C2A C3A H00U 109.5 . . ?
H3A C3A H00U 109.5 . . ?
H00T C3A H00U 109.5 . . ?
C2A N4A C5A 124.9(4) . . ?
C2A N4A C6A 118.2(4) . . ?
C5A N4A C6A 116.8(4) . . ?
N4A C5A H00N 109.5 . . ?
N4A C5A H00O 109.5 . . ?
H00N C5A H00O 109.5 . . ?
N4A C5A H5A 109.5 . . ?
H00N C5A H5A 109.5 . . ?
H00O C5A H5A 109.5 . . ?
N4A C6A H00V 109.5 . . ?
N4A C6A H00W 109.5 . . ?
H00V C6A H00W 109.5 . . ?
N4A C6A H00X 109.5 . . ?
H00V C6A H00X 109.5 . . ?
H00W C6A H00X 109.5 . . ?

loop_
_geom_bond_atom_site_label_1
_geom_bond_atom_site_label_2
_geom_bond_distance
_geom_bond_site_symmetry_2
_geom_bond_publ_flag
P1 C14 1.786(3) . ?
P1 C2 1.796(3) . ?
P1 C8 1.798(3) . ?
P1 C20 1.822(3) . ?
C2 C3 1.388(5) . ?
C2 C7 1.398(4) . ?
C3 C4 1.389(5) . ?
C3 H3 0.9500 . ?
C4 C5 1.378(6) . ?
C4 H4 0.9500 . ?
C5 C6 1.369(6) . ?
C5 H5 0.9500 . ?
C6 C7 1.390(4) . ?
C6 H6 0.9500 . ?
C7 H7 0.9500 . ?
C8 C13 1.387(4) . ?
C8 C9 1.397(4) . ?
C9 C10 1.389(4) . ?
C9 H9 0.9500 . ?
C10 C11 1.376(5) . ?
C10 H10 0.9500 . ?
C11 C12 1.379(5) . ?
C11 H11 0.9500 . ?
C12 C13 1.391(4) . ?
C12 H12 0.9500 . ?
C13 H13 0.9500 . ?
C14 C19 1.407(4) . ?
C14 C15 1.409(4) . ?
C15 C16 1.368(5) . ?
C15 H15 0.9500 . ?
C16 C17 1.379(6) . ?
C16 H16 0.9500 . ?
C17 C18 1.392(5) . ?
C17 H17 0.9500 . ?
C18 C19 1.366(5) . ?
C18 H18 0.9500 . ?
C19 H19 0.9500 . ?
C20 Br22 1.948(3) . ?
C20 Br21 1.952(3) . ?
C20 H20 1.0000 . ?
O1A C2A 1.234(4) . ?
C2A N4A 1.329(5) . ?
C2A C3A 1.474(7) . ?
C3A H3A 0.9800 . ?
C3A H00T 0.9800 . ?
C3A H00U 0.9800 . ?
N4A C5A 1.456(5) . ?
N4A C6A 1.484(7) . ?
C5A H00N 0.9800 . ?
C5A H00O 0.9800 . ?
C5A H5A 0.9800 . ?
C6A H00V 0.9800 . ?
C6A H00W 0.9800 . ?
C6A H00X 0.9800 . ?
